data_4506375
loop_
_publ_author_name
'Cai, Yang'
'Zhang, Yadong'
'Huang, Yougui'
'Marder, Seth R.'
'Walton, Krista S.'

_publ_section_title
;
 Impact of Alkyl-Functionalized BTC on Properties of Copper-Based
 Metal--Organic Frameworks
;
_journal_issue 7
_journal_name_full 'Crystal Growth &amp; Design'
_journal_page_first 3709
_journal_paper_doi 10.1021/cg300518k
_journal_volume 12
_journal_year 2012
_chemical_formula_moiety 'C21 H16 Cu3 O15'
_chemical_formula_sum 'C21 H16 Cu3 O15'
_chemical_formula_weight 698.96
_chemical_name_systematic
; 
 ? 
;
_space_group_IT_number 71
_symmetry_cell_setting tetragonal
_symmetry_space_group_name_Hall '-I 2 2'
_symmetry_space_group_name_H-M 'I m m m'
_atom_sites_solution_hydrogens geom
_atom_sites_solution_primary direct
_atom_sites_solution_secondary difmap
_audit_creation_method SHELXL-97
_cell_angle_alpha 90.00
_cell_angle_beta 90.00
_cell_angle_gamma 90.00
_cell_formula_units_Z 8
_cell_length_a 22.5959(10)
_cell_length_b 19.8166(5)
_cell_length_c 19.817
_cell_measurement_reflns_used 2688
_cell_measurement_temperature 173(2)
_cell_measurement_theta_max 27.4719
_cell_measurement_theta_min 2.4118
_cell_volume 8873.5(5)
_computing_cell_refinement CrystalClear
_computing_data_collection CrystalClear
_computing_data_reduction 'SHELXS-97 (Sheldrick, 1990)'
_computing_molecular_graphics 'SHELXS-97 (Sheldrick, 1997)'
_computing_publication_material 'SHELXS-97 (Sheldrick, 1997)'
_computing_structure_refinement 'SHELXL-97 (Sheldrick, 1997)'
_computing_structure_solution 'SHELXS-97 (Sheldrick, 1990)'
_diffrn_ambient_temperature 173(2)
_diffrn_measured_fraction_theta_full 0.971
_diffrn_measured_fraction_theta_max 0.971
_diffrn_measurement_device_type 'Bruker APEXII CCD '
_diffrn_measurement_method \w
_diffrn_radiation_monochromator graphite
_diffrn_radiation_source 'fine-focus sealed tube'
_diffrn_radiation_type CuK\a
_diffrn_radiation_wavelength 1.54178
_diffrn_reflns_av_R_equivalents 0.0607
_diffrn_reflns_av_sigmaI/netI 0.0362
_diffrn_reflns_limit_h_max 26
_diffrn_reflns_limit_h_min -24
_diffrn_reflns_limit_k_max 22
_diffrn_reflns_limit_k_min -23
_diffrn_reflns_limit_l_max 22
_diffrn_reflns_limit_l_min -21
_diffrn_reflns_number 32380
_diffrn_reflns_theta_full 64.88
_diffrn_reflns_theta_max 64.88
_diffrn_reflns_theta_min 2.97
_exptl_absorpt_coefficient_mu 2.062
_exptl_absorpt_correction_T_max 1.0000
_exptl_absorpt_correction_T_min 0.8823
_exptl_absorpt_correction_type multi-scan
_exptl_absorpt_process_details 'SADABS (Sheldrick, 1996)'
_exptl_crystal_colour Blue
_exptl_crystal_density_diffrn 1.046
_exptl_crystal_density_method 'not measured'
_exptl_crystal_description Block
_exptl_crystal_F_000 2792
_exptl_crystal_size_max 0.12
_exptl_crystal_size_mid 0.12
_exptl_crystal_size_min 0.08
_refine_diff_density_max 2.729
_refine_diff_density_min -1.485
_refine_diff_density_rms 0.195
_refine_ls_extinction_coef 0.02
_refine_ls_extinction_expression Fc^*^=kFc[1+0.001xFc^2^\l^3^/sin(2\q)]^-1/4^
_refine_ls_extinction_method SHELXL
_refine_ls_goodness_of_fit_ref 1.603
_refine_ls_hydrogen_treatment constr
_refine_ls_matrix_type full
_refine_ls_number_parameters 192
_refine_ls_number_reflns 3994
_refine_ls_number_restraints 0
_refine_ls_restrained_S_all 1.603
_refine_ls_R_factor_all 0.1517
_refine_ls_R_factor_gt 0.1370
_refine_ls_shift/su_max 0.085
_refine_ls_shift/su_mean 0.040
_refine_ls_structure_factor_coef Fsqd
_refine_ls_weighting_details 'calc w=1/[\s^2^(Fo^2^)+(0.2000P)^2^+0.0000P] where P=(Fo^2^+2Fc^2^)/3'
_refine_ls_weighting_scheme calc
_refine_ls_wR_factor_gt 0.3853
_refine_ls_wR_factor_ref 0.3971
_reflns_number_gt 2902
_reflns_number_total 3994
_reflns_threshold_expression >2sigma(I)
_cod_data_source_file cg300518k_si_002.cif
_cod_data_source_block c:\yangca~1\yc-2\h
_cod_depositor_comments
;
The following automatic conversions were performed:

'_symmetry_cell_setting' value 'Tetragonal' changed to 'tetragonal'
according to /home/saulius/struct/CIF-dictionaries/cif_core.dic
dictionary named 'cif_core.dic' version 2.4.1 from
2010-06-29.

'_exptl_absorpt_correction_type' value 'Multi-scan'
changed to 'multi-scan' according to
/home/saulius/struct/CIF-dictionaries/cif_core.dic dictionary named
'cif_core.dic' version 2.4.1 from 2010-06-29.

Automatic conversion script
Id: cif_fix_values 1891 2012-01-12 08:04:46Z andrius 
;
_cod_original_cell_volume 8873.4(5)
_cod_original_sg_symbol_H-M Immm
_cod_database_code 4506375

loop_
_symmetry_equiv_pos_as_xyz
'x, y, z'
'-x, -y, z'
'x, -y, -z'
'-x, y, -z'
'x+1/2, y+1/2, z+1/2'
'-x+1/2, -y+1/2, z+1/2'
'x+1/2, -y+1/2, -z+1/2'
'-x+1/2, y+1/2, -z+1/2'
'-x, -y, -z'
'x, y, -z'
'-x, y, z'
'x, -y, z'
'-x+1/2, -y+1/2, -z+1/2'
'x+1/2, y+1/2, -z+1/2'
'-x+1/2, y+1/2, z+1/2'
'x+1/2, -y+1/2, z+1/2'

loop_
_atom_site_label
_atom_site_type_symbol
_atom_site_fract_x
_atom_site_fract_y
_atom_site_fract_z
_atom_site_U_iso_or_equiv
_atom_site_adp_type
_atom_site_occupancy
_atom_site_symmetry_multiplicity
_atom_site_calc_flag
_atom_site_refinement_flags
Cu1 Cu 0.30451(6) 0.26949(6) 0.26506(6) 0.0540(6) Uani 1 1 d .
Cu2 Cu 0.0000 0.43315(10) 0.0000 0.0648(8) Uani 1 4 d S
Cu3 Cu 0.5000 0.0000 0.06609(12) 0.0701(9) Uani 1 4 d S
O1 O 0.2750(3) 0.3612(4) 0.2376(4) 0.082(2) Uiso 1 1 d .
O2 O 0.1886(3) 0.3278(3) 0.2204(4) 0.090(3) Uani 1 1 d .
O3 O 0.0605(4) 0.4419(3) 0.0664(4) 0.087(2) Uani 1 1 d .
O4 O 0.3142(4) 0.2560(4) 0.1724(3) 0.082(2) Uani 1 1 d .
O5 O 0.2279(5) 0.2169(4) 0.1437(4) 0.103(3) Uani 1 1 d .
O6 O 0.4402(4) 0.0679(4) 0.0575(3) 0.083(2) Uani 1 1 d .
O7 O 0.3989(5) 0.2913(6) 0.2820(6) 0.144(4) Uani 1 1 d .
O8 O 0.0000 0.3249(7) 0.0000 0.159(10) Uani 1 4 d S
O9 O 0.5000 0.0000 0.1753(7) 0.125(7) Uani 1 4 d S
C1 C 0.2028(6) 0.4385(5) 0.2040(7) 0.097(4) Uani 1 1 d .
C2 C 0.1553(5) 0.4403(4) 0.1562(5) 0.069(2) Uani 1 1 d .
H2 H 0.1416 0.3984 0.1389 0.083 Uiso 1 1 calc R
C3 C 0.1270(7) 0.5000 0.1327(7) 0.072(4) Uani 1 2 d S
C4 C 0.0831(8) 0.5000 0.0861(10) 0.095(5) Uani 1 2 d S
C5 C 0.2269(10) 0.5000 0.2271(8) 0.096(6) Uani 1 2 d S
C6 C 0.2750(12) 0.5000 0.2757(9) 0.116(7) Uani 1 2 d S
H6A H 0.2730 0.4589 0.3030 0.173 Uiso 0.50 1 calc PR
H6B H 0.2715 0.5396 0.3050 0.173 Uiso 0.50 1 calc PR
H6C H 0.3129 0.5015 0.2517 0.173 Uiso 1 2 calc SR
C7 C 0.2236(5) 0.3692(5) 0.2201(5) 0.065(2) Uani 1 1 d .
C8 C 0.2176(15) 0.2739(15) 0.0000 0.184(16) Uani 1 2 d S
H8A H 0.2243 0.3139 -0.0281 0.275 Uiso 0.50 1 calc PR
H8B H 0.2086 0.2879 0.0463 0.275 Uiso 0.50 1 calc PR
H8C H 0.1843 0.2479 -0.0182 0.275 Uiso 0.50 1 calc PR
C9 C 0.2767(8) 0.2274(6) 0.0000 0.071(4) Uani 1 2 d S
C10 C 0.2958(4) 0.2066(5) 0.0603(4) 0.061(2) Uani 1 1 d .
C11 C 0.3485(5) 0.1605(6) 0.0622(5) 0.072(3) Uani 1 1 d .
C12 C 0.3590(9) 0.1419(8) -0.009(2) 0.169(11) Uani 1 1 d .
C13 C 0.4199(6) 0.0862(8) 0.0000 0.074(4) Uani 1 2 d S
C14 C 0.2794(5) 0.2266(5) 0.1289(5) 0.070(3) Uani 1 1 d .

loop_
_atom_site_aniso_label
_atom_site_aniso_U_11
_atom_site_aniso_U_22
_atom_site_aniso_U_33
_atom_site_aniso_U_23
_atom_site_aniso_U_13
_atom_site_aniso_U_12
Cu1 0.0768(10) 0.0451(8) 0.0400(9) -0.0069(4) -0.0047(5) 0.0010(5)
Cu2 0.0935(19) 0.0346(12) 0.0663(18) 0.000 0.000 0.000
Cu3 0.104(2) 0.0696(16) 0.0365(15) 0.000 0.000 0.000
O2 0.108(6) 0.040(3) 0.122(7) 0.029(4) -0.047(5) 0.001(3)
O3 0.122(6) 0.056(4) 0.084(5) -0.019(3) -0.002(4) -0.019(4)
O4 0.136(6) 0.077(4) 0.031(3) 0.008(3) -0.020(4) -0.014(4)
O5 0.145(8) 0.120(6) 0.043(4) -0.026(4) -0.027(5) 0.045(6)
O6 0.135(6) 0.096(5) 0.019(3) -0.018(3) 0.003(3) 0.034(4)
O7 0.123(8) 0.164(9) 0.144(9) -0.041(8) -0.045(7) -0.010(7)
O8 0.24(3) 0.027(7) 0.21(2) 0.000 0.000 0.000
O9 0.201(19) 0.159(16) 0.016(7) 0.000 0.000 0.000
C1 0.135(10) 0.039(5) 0.118(10) -0.044(6) -0.054(8) 0.012(5)
C2 0.100(7) 0.041(4) 0.066(6) -0.001(4) -0.007(5) -0.009(4)
C3 0.101(10) 0.066(7) 0.051(8) 0.000 -0.022(7) 0.000
C4 0.121(12) 0.028(6) 0.137(15) 0.000 -0.008(12) 0.000
C5 0.193(19) 0.018(5) 0.077(10) 0.000 -0.034(11) 0.000
C6 0.21(2) 0.074(10) 0.065(11) 0.000 -0.026(13) 0.000
C7 0.084(6) 0.060(6) 0.052(5) 0.003(4) -0.013(4) -0.003(5)
C8 0.29(3) 0.20(3) 0.052(11) 0.000 0.000 0.19(3)
C9 0.122(11) 0.055(7) 0.035(7) 0.000 0.000 -0.019(7)
C10 0.088(6) 0.052(4) 0.042(5) -0.001(4) -0.007(4) 0.013(4)
C11 0.094(7) 0.086(7) 0.035(5) 0.006(5) 0.009(5) 0.001(5)
C12 0.29(2) 0.095(8) 0.12(2) -0.045(15) 0.09(2) 0.000(11)
C13 0.071(8) 0.085(9) 0.066(10) 0.000 0.000 0.008(7)
C14 0.073(6) 0.081(6) 0.056(6) 0.025(5) 0.005(5) 0.031(5)

loop_
_atom_type_symbol
_atom_type_description
_atom_type_scat_dispersion_real
_atom_type_scat_dispersion_imag
_atom_type_scat_source
C C 0.0181 0.0091 'International Tables Vol C Tables 4.2.6.8 and 6.1.1.4'
Cu Cu -1.9646 0.5888 'International Tables Vol C Tables 4.2.6.8 and 6.1.1.4'
O O 0.0492 0.0322 'International Tables Vol C Tables 4.2.6.8 and 6.1.1.4'
H H 0.0000 0.0000 'International Tables Vol C Tables 4.2.6.8 and 6.1.1.4'

loop_
_geom_angle_atom_site_label_1
_geom_angle_atom_site_label_2
_geom_angle_atom_site_label_3
_geom_angle
_geom_angle_site_symmetry_1
_geom_angle_site_symmetry_3
O4 Cu1 O2 89.7(4) . 13
O4 Cu1 O5 164.9(4) . 13
O2 Cu1 O5 91.7(4) 13 13
O4 Cu1 O1 84.4(3) . .
O2 Cu1 O1 163.2(3) 13 .
O5 Cu1 O1 90.1(3) 13 .
O4 Cu1 O7 93.7(4) . .
O2 Cu1 O7 95.4(4) 13 .
O5 Cu1 O7 101.1(4) 13 .
O1 Cu1 O7 100.6(4) . .
O4 Cu1 Cu1 81.1(2) . 13
O2 Cu1 Cu1 79.6(2) 13 13
O5 Cu1 Cu1 84.3(3) 13 13
O1 Cu1 Cu1 83.9(2) . 13
O7 Cu1 Cu1 172.8(3) . 13
O3 Cu2 O3 87.4(5) 4 11
O3 Cu2 O3 91.7(5) 4 10
O3 Cu2 O3 169.6(4) 11 10
O3 Cu2 O3 169.6(4) 4 .
O3 Cu2 O3 91.7(5) 11 .
O3 Cu2 O3 87.4(5) 10 .
O3 Cu2 O8 95.2(2) 4 .
O3 Cu2 O8 95.2(2) 11 .
O3 Cu2 O8 95.2(2) 10 .
O3 Cu2 O8 95.2(2) . .
O3 Cu2 Cu2 84.8(2) 4 9_565
O3 Cu2 Cu2 84.8(2) 11 9_565
O3 Cu2 Cu2 84.8(2) 10 9_565
O3 Cu2 Cu2 84.8(2) . 9_565
O8 Cu2 Cu2 180.0 . 9_565
O6 Cu3 O6 89.3(5) . 12
O6 Cu3 O6 89.8(5) . 11_655
O6 Cu3 O6 169.8(4) 12 11_655
O6 Cu3 O6 169.8(4) . 2_655
O6 Cu3 O6 89.8(5) 12 2_655
O6 Cu3 O6 89.3(5) 11_655 2_655
O6 Cu3 O9 95.11(18) . .
O6 Cu3 O9 95.11(18) 12 .
O6 Cu3 O9 95.11(18) 11_655 .
O6 Cu3 O9 95.11(18) 2_655 .
O6 Cu3 Cu3 84.89(18) . 9_655
O6 Cu3 Cu3 84.89(18) 12 9_655
O6 Cu3 Cu3 84.89(18) 11_655 9_655
O6 Cu3 Cu3 84.89(18) 2_655 9_655
O9 Cu3 Cu3 180.0 . 9_655
C7 O1 Cu1 120.5(7) . .
C7 O2 Cu1 130.9(7) . 13
C4 O3 Cu2 124.1(9) . .
C14 O4 Cu1 130.0(7) . .
C14 O5 Cu1 123.7(8) . 13
C13 O6 Cu3 122.1(7) . .
C5 C1 C2 118.9(10) . .
C5 C1 C7 127.3(10) . .
C2 C1 C7 113.7(7) . .
C3 C2 C1 125.0(8) . .
C3 C2 H2 117.5 . .
C1 C2 H2 117.5 . .
C4 C3 C2 123.5(6) . .
C4 C3 C2 123.5(6) . 12_565
C2 C3 C2 112.5(12) . 12_565
O3 C4 O3 121.7(16) 12_565 .
O3 C4 C3 119.0(8) 12_565 .
O3 C4 C3 119.0(8) . .
C1 C5 C1 119.3(15) . 12_565
C1 C5 C6 120.3(8) . .
C1 C5 C6 120.3(8) 12_565 .
C5 C6 H6A 109.5 . .
C5 C6 H6B 109.5 . .
H6A C6 H6B 109.5 . .
C5 C6 H6C 109.5 . .
H6A C6 H6C 109.5 . .
H6B C6 H6C 109.5 . .
O2 C7 O1 124.5(10) . .
O2 C7 C1 116.5(9) . .
O1 C7 C1 118.7(10) . .
C9 C8 H8A 109.5 . .
C9 C8 H8B 109.5 . .
H8A C8 H8B 109.5 . .
C9 C8 H8C 109.5 . .
H8A C8 H8C 109.5 . .
H8B C8 H8C 109.5 . .
C10 C9 C10 126.9(15) . 10
C10 C9 C8 116.2(8) . .
C10 C9 C8 116.2(8) 10 .
C9 C10 C14 131.7(10) . .
C9 C10 C11 117.8(10) . .
C14 C10 C11 110.1(7) . .
C12 C11 C12 5.2(11) 10 .
C12 C11 C10 109.7(13) 10 .
C12 C11 C10 104.8(14) . .
C12 C12 C11 157.5(10) 10 10
C12 C12 C11 17.3(11) 10 .
C11 C12 C11 140.2(18) 10 .
C12 C12 C13 84.3(12) 10 .
C11 C12 C13 116.9(18) 10 .
C11 C12 C13 101(2) . .
O6 C13 O6 125.6(13) . 10
O6 C13 C12 111.5(14) . 10
O6 C13 C12 122.9(14) 10 10
O6 C13 C12 122.9(14) . .
O6 C13 C12 111.5(14) 10 .
C12 C13 C12 11(2) 10 .
O5 C14 O4 119.4(10) . .
O5 C14 C10 114.9(10) . .
O4 C14 C10 125.6(10) . .

loop_
_geom_bond_atom_site_label_1
_geom_bond_atom_site_label_2
_geom_bond_distance
_geom_bond_site_symmetry_2
Cu1 O4 1.869(7) .
Cu1 O2 1.956(7) 13
Cu1 O5 1.970(8) 13
Cu1 O1 2.011(8) .
Cu1 O7 2.201(11) .
Cu1 Cu1 2.650(2) 13
Cu2 O3 1.906(8) 4
Cu2 O3 1.906(8) 11
Cu2 O3 1.906(8) 10
Cu2 O3 1.906(8) .
Cu2 O8 2.146(14) .
Cu2 Cu2 2.649(4) 9_565
Cu3 O6 1.914(7) .
Cu3 O6 1.914(7) 12
Cu3 O6 1.914(7) 11_655
Cu3 O6 1.914(7) 2_655
Cu3 O9 2.165(13) .
Cu3 Cu3 2.619(5) 9_655
O1 C7 1.223(12) .
O2 C7 1.138(11) .
O2 Cu1 1.956(7) 13
O3 C4 1.319(11) .
O4 C14 1.302(13) .
O5 C14 1.215(14) .
O5 Cu1 1.970(8) 13
O6 C13 1.281(9) .
C1 C5 1.412(12) .
C1 C2 1.431(14) .
C1 C7 1.487(14) .
C2 C3 1.424(11) .
C2 H2 0.9500 .
C3 C4 1.36(2) .
C3 C2 1.424(11) 12_565
C4 O3 1.319(11) 12_565
C5 C1 1.412(12) 12_565
C5 C6 1.45(3) .
C6 H6A 0.9800 .
C6 H6B 0.9800 .
C6 H6C 0.9800 .
C8 C9 1.62(3) .
C8 H8A 0.9800 .
C8 H8B 0.9800 .
C8 H8C 0.9800 .
C9 C10 1.336(11) .
C9 C10 1.336(11) 10
C10 C14 1.464(13) .
C10 C11 1.501(14) .
C11 C12 1.14(4) 10
C11 C12 1.47(4) .
C12 C12 0.35(8) 10
C12 C11 1.14(4) 10
C12 C13 1.77(2) .
C13 O6 1.281(9) 10
C13 C12 1.77(2) 10

loop_
_geom_torsion_atom_site_label_1
_geom_torsion_atom_site_label_2
_geom_torsion_atom_site_label_3
_geom_torsion_atom_site_label_4
_geom_torsion
_geom_torsion_site_symmetry_1
_geom_torsion_site_symmetry_4
O4 Cu1 O1 C7 83.3(8) . .
O2 Cu1 O1 C7 13.6(17) 13 .
O5 Cu1 O1 C7 -82.6(8) 13 .
O7 Cu1 O1 C7 176.1(8) . .
Cu1 Cu1 O1 C7 1.7(8) 13 .
O3 Cu2 O3 C4 -3.8(12) 4 .
O3 Cu2 O3 C4 -88.4(12) 11 .
O3 Cu2 O3 C4 81.2(13) 10 .
O8 Cu2 O3 C4 176.2(12) . .
Cu2 Cu2 O3 C4 -3.8(12) 9_565 .
O2 Cu1 O4 C14 67.7(8) 13 .
O5 Cu1 O4 C14 -27.6(18) 13 .
O1 Cu1 O4 C14 -96.6(9) . .
O7 Cu1 O4 C14 163.1(9) . .
Cu1 Cu1 O4 C14 -11.9(8) 13 .
O6 Cu3 O6 C13 -81.4(11) 12 .
O6 Cu3 O6 C13 88.4(10) 11_655 .
O6 Cu3 O6 C13 3.5(10) 2_655 .
O9 Cu3 O6 C13 -176.5(10) . .
Cu3 Cu3 O6 C13 3.5(10) 9_655 .
C5 C1 C2 C3 -4(2) . .
C7 C1 C2 C3 179.4(12) . .
C1 C2 C3 C4 178.3(16) . .
C1 C2 C3 C2 7(2) . 12_565
Cu2 O3 C4 O3 8(2) . 12_565
Cu2 O3 C4 C3 -178.5(12) . .
C2 C3 C4 O3 -178.5(14) . 12_565
C2 C3 C4 O3 -8(3) 12_565 12_565
C2 C3 C4 O3 8(3) . .
C2 C3 C4 O3 178.5(14) 12_565 .
C2 C1 C5 C1 2(3) . 12_565
C7 C1 C5 C1 177.2(9) . 12_565
C2 C1 C5 C6 179.8(18) . .
C7 C1 C5 C6 -5(3) . .
Cu1 O2 C7 O1 -9.3(18) 13 .
Cu1 O2 C7 C1 177.2(8) 13 .
Cu1 O1 C7 O2 3.3(15) . .
Cu1 O1 C7 C1 176.5(8) . .
C5 C1 C7 O2 150.1(16) . .
C2 C1 C7 O2 -34.0(17) . .
C5 C1 C7 O1 -24(2) . .
C2 C1 C7 O1 152.1(11) . .
C10 C9 C10 C14 178.4(9) 10 .
C8 C9 C10 C14 -12(2) . .
C10 C9 C10 C11 7(2) 10 .
C8 C9 C10 C11 176.9(19) . .
C9 C10 C11 C12 -11.1(18) . 10
C14 C10 C11 C12 175.9(14) . 10
C9 C10 C11 C12 -9.2(15) . .
C14 C10 C11 C12 177.8(11) . .
C10 C11 C12 C12 -159(4) . 10
C12 C11 C12 C11 -179.98(16) 10 10
C10 C11 C12 C11 21(3) . 10
C12 C11 C12 C13 -19(4) 10 .
C10 C11 C12 C13 -178.3(9) . .
Cu3 O6 C13 O6 -8(2) . 10
Cu3 O6 C13 C12 172.7(8) . 10
Cu3 O6 C13 C12 172.7(10) . .
C12 C12 C13 O6 -0.2(12) 10 .
C11 C12 C13 O6 172.0(16) 10 .
C11 C12 C13 O6 5.4(18) . .
C12 C12 C13 O6 -179.8(11) 10 10
C11 C12 C13 O6 -8(2) 10 10
C11 C12 C13 O6 -174.3(12) . 10
C11 C12 C13 C12 172.1(15) 10 10
C11 C12 C13 C12 5.5(10) . 10
Cu1 O5 C14 O4 -9.4(13) 13 .
Cu1 O5 C14 C10 173.7(6) 13 .
Cu1 O4 C14 O5 16.5(14) . .
Cu1 O4 C14 C10 -167.0(7) . .
C9 C10 C14 O5 61.3(17) . .
C11 C10 C14 O5 -127.0(10) . .
C9 C10 C14 O4 -115.4(14) . .
C11 C10 C14 O4 56.3(12) . .
